data_7216613
loop_
_publ_author_name
'Minguet, Maria'
'Amabilino, David B.'
'Vidal-Gancedo, Jos\'e'
'Wurst, Klaus'
'Veciana, Jaume'

_publ_section_title
;
 Racemic and enantiomerically pure phenyl \a-nitronyl nitroxide radicals:
 influence of chirality on solution and solid state propertiesElectronic
 supplementary information (ESI) available: figures showing alternative
 views of the crystal structures and the shortest distances between SOMOs
 in the crystals. See http://www.rsc.org/suppdata/jm/b1/b106239p/
;
_journal_issue 3
_journal_name_full 'Journal of Materials Chemistry'
_journal_page_first 570
_journal_paper_doi 10.1039/b106239p
_journal_volume 12
_journal_year 2002
_chemical_formula_sum 'C17 H23 N2 O5'
_chemical_formula_weight 335.37
_chemical_name_systematic
; 
? 
;
_space_group_IT_number 14
_symmetry_cell_setting monoclinic
_symmetry_space_group_name_Hall '-P 2ybc'
_symmetry_space_group_name_H-M 'P 1 21/c 1'
_atom_sites_solution_hydrogens geom
_atom_sites_solution_primary direct
_atom_sites_solution_secondary difmap
_audit_creation_method SHELXL
_cell_angle_alpha 90.00
_cell_angle_beta 97.11(2)
_cell_angle_gamma 90.00
_cell_formula_units_Z 4
_cell_length_a 8.307(3)
_cell_length_b 10.366(3)
_cell_length_c 20.439(4)
_cell_measurement_reflns_used 25
_cell_measurement_temperature 218(2)
_cell_measurement_theta_max 12.5
_cell_measurement_theta_min 5.4
_cell_volume 1746.5(9)
_computing_structure_refinement 'SHELXL-93 (Sheldrick, 1993)'
_computing_structure_solution 'SHELXS-86 (Sheldrick, 1990)'
_diffrn_ambient_temperature 218(2)
_diffrn_measurement_device 'Bruker P4'
_diffrn_measurement_method omega-scans
_diffrn_radiation_monochromator graphite
_diffrn_radiation_source 'fine-focus sealed tube'
_diffrn_radiation_type MoK\a
_diffrn_radiation_wavelength 0.71073
_diffrn_reflns_av_R_equivalents 0.0154
_diffrn_reflns_av_sigmaI/netI 0.0201
_diffrn_reflns_limit_h_max 8
_diffrn_reflns_limit_h_min 0
_diffrn_reflns_limit_k_max 11
_diffrn_reflns_limit_k_min 0
_diffrn_reflns_limit_l_max 22
_diffrn_reflns_limit_l_min -23
_diffrn_reflns_number 3050
_diffrn_reflns_theta_max 23.50
_diffrn_reflns_theta_min 2.81
_diffrn_standards_decay_% 0
_diffrn_standards_interval_count 97
_diffrn_standards_number 3
_exptl_absorpt_coefficient_mu 0.094
_exptl_absorpt_correction_type none
_exptl_crystal_colour 'dark blue'
_exptl_crystal_density_diffrn 1.275
_exptl_crystal_description prism
_exptl_crystal_F_000 716
_exptl_crystal_size_max 0.7
_exptl_crystal_size_mid 0.4
_exptl_crystal_size_min 0.25
_refine_diff_density_max 0.351
_refine_diff_density_min -0.241
_refine_diff_density_rms 0.049
_refine_ls_extinction_coef 0.0100(17)
_refine_ls_extinction_expression Fc^*^=kFc[1+0.001xFc^2^\l^3^/sin(2\q)]^-1/4^
_refine_ls_extinction_method SHELXL
_refine_ls_goodness_of_fit_all 1.047
_refine_ls_goodness_of_fit_obs 1.088
_refine_ls_hydrogen_treatment rigid
_refine_ls_matrix_type full
_refine_ls_number_parameters 224
_refine_ls_number_reflns 2433
_refine_ls_number_restraints 0
_refine_ls_restrained_S_all 1.059
_refine_ls_restrained_S_obs 1.088
_refine_ls_R_factor_all 0.0572
_refine_ls_R_factor_obs 0.0445
_refine_ls_shift/esd_max -0.001
_refine_ls_shift/esd_mean 0.000
_refine_ls_structure_factor_coef Fsqd
_refine_ls_weighting_details 'w=1/[\s^2^(Fo^2^)+(0.0621P)^2^+0.7463P] where P=(Fo^2^+2Fc^2^)/3'
_refine_ls_weighting_scheme calc
_refine_ls_wR_factor_all 0.1194
_refine_ls_wR_factor_obs 0.1098
_reflns_number_observed 2098
_reflns_number_total 2565
_reflns_observed_criterion >2sigma(I)
_cod_data_source_file b106239p.txt
_cod_data_source_block pm
_cod_depositor_comments
;
The following automatic conversions were performed:

'_refine_ls_weighting_scheme' value 'calc
w=1/[\s^2^(Fo^2^)+(0.0621P)^2^+0.7463P] where P=(Fo^2^+2Fc^2^)/3' was
changed to 'calc'. New tag '_refine_ls_weighting_details' was
created. The value of the new tag was set to
'w=1/[\s^2^(Fo^2^)+(0.0621P)^2^+0.7463P] where P=(Fo^2^+2Fc^2^)/3'.

Automatic conversion script
Id: cif_fix_values 3143 2015-03-26 13:38:13Z robertas 
;
_cod_original_sg_symbol_H-M P21/c
_cod_database_code 7216613

loop_
_symmetry_equiv_pos_as_xyz
'x, y, z'
'-x, y+1/2, -z+1/2'
'-x, -y, -z'
'x, -y-1/2, z-1/2'

loop_
_atom_site_aniso_label
_atom_site_aniso_U_11
_atom_site_aniso_U_22
_atom_site_aniso_U_33
_atom_site_aniso_U_23
_atom_site_aniso_U_13
_atom_site_aniso_U_12
O1 0.0961(14) 0.0547(11) 0.0355(9) -0.0013(8) 0.0135(9) -0.0365(10)
O2 0.134(2) 0.0431(10) 0.0410(10) -0.0020(8) 0.0180(10) -0.0377(11)
O3 0.0460(9) 0.0320(8) 0.0257(7) -0.0040(6) 0.0057(6) -0.0054(7)
O4 0.0350(9) 0.0533(11) 0.0626(11) 0.0164(8) -0.0057(8) -0.0068(8)
O5 0.0403(9) 0.0424(9) 0.0590(10) 0.0146(8) -0.0069(7) -0.0104(7)
N1 0.0446(10) 0.0313(10) 0.0284(9) -0.0010(8) 0.0050(8) -0.0069(8)
N2 0.0663(13) 0.0300(10) 0.0300(10) -0.0010(8) 0.0087(9) -0.0099(9)
C1 0.0325(11) 0.0254(10) 0.0284(10) 0.0007(8) 0.0031(8) 0.0002(9)
C2 0.0468(13) 0.0344(12) 0.0263(10) -0.0052(9) 0.0036(9) 0.0031(10)
C3 0.079(2) 0.0370(13) 0.0299(12) -0.0084(10) 0.0081(11) -0.0156(12)
C4 0.0298(10) 0.0283(11) 0.0267(10) 0.0015(8) 0.0009(8) 0.0031(9)
C5 0.0340(11) 0.0346(11) 0.0294(11) 0.0013(9) 0.0065(8) -0.0046(9)
C6 0.0356(11) 0.0327(11) 0.0309(11) -0.0024(9) 0.0045(9) -0.0090(9)
C7 0.0311(11) 0.0309(11) 0.0253(10) 0.0003(9) -0.0001(8) 0.0026(9)
C8 0.0366(11) 0.0305(11) 0.0292(11) 0.0035(9) 0.0071(8) -0.0021(9)
C9 0.0360(11) 0.0277(11) 0.0303(11) 0.0014(9) 0.0025(9) -0.0061(9)
C10 0.0370(11) 0.0306(11) 0.0316(11) -0.0025(9) -0.0022(9) -0.0033(9)
C11 0.0614(15) 0.0411(13) 0.0300(11) -0.0062(10) -0.0045(10) 0.0011(12)
C12 0.0360(12) 0.0341(12) 0.0297(11) -0.0030(9) 0.0028(9) -0.0042(10)
C13 0.058(2) 0.050(2) 0.072(2) 0.0271(14) -0.0077(13) -0.0083(13)
C21 0.069(2) 0.084(2) 0.063(2) -0.016(2) 0.0180(14) 0.022(2)
C22 0.079(2) 0.0496(15) 0.0381(13) 0.0050(11) -0.0089(12) -0.0086(14)
C31 0.198(4) 0.038(2) 0.054(2) -0.0158(14) 0.033(2) -0.019(2)
C32 0.065(2) 0.108(3) 0.055(2) -0.010(2) -0.0019(14) -0.035(2)

loop_
_atom_site_label
_atom_site_type_symbol
_atom_site_fract_x
_atom_site_fract_y
_atom_site_fract_z
_atom_site_U_iso_or_equiv
_atom_site_thermal_displace_type
_atom_site_occupancy
_atom_site_calc_flag
_atom_site_refinement_flags
O1 O 0.3477(2) 0.0065(2) 0.24587(8) 0.0616(6) Uani 1 d .
O2 O 0.1062(3) -0.3524(2) 0.32761(8) 0.0720(6) Uani 1 d .
O3 O 0.2636(2) 0.08504(13) 0.55425(6) 0.0345(4) Uani 1 d .
O4 O 0.1029(2) 0.3024(2) 0.49944(8) 0.0513(5) Uani 1 d .
O5 O 0.3406(2) 0.40440(15) 0.50632(8) 0.0483(5) Uani 1 d .
N1 N 0.2743(2) -0.1013(2) 0.25037(8) 0.0347(4) Uani 1 d .
N2 N 0.1576(2) -0.2694(2) 0.28836(8) 0.0419(5) Uani 1 d .
C1 C 0.2299(2) -0.1551(2) 0.30557(9) 0.0288(5) Uani 1 d .
C2 C 0.2430(3) -0.1867(2) 0.19112(10) 0.0359(5) Uani 1 d .
C3 C 0.1242(3) -0.2867(2) 0.21502(11) 0.0485(6) Uani 1 d .
C4 C 0.2487(2) -0.0970(2) 0.37133(9) 0.0285(5) Uani 1 d .
C5 C 0.3442(2) 0.0130(2) 0.38461(10) 0.0324(5) Uani 1 d .
H5 H 0.4035 0.0454 0.3519 0.039 Uiso 1 calc .
C6 C 0.3534(2) 0.0754(2) 0.44460(10) 0.0330(5) Uani 1 d .
H6 H 0.4188 0.1491 0.4525 0.040 Uiso 1 calc .
C7 C 0.2659(2) 0.0291(2) 0.49344(9) 0.0294(5) Uani 1 d .
C8 C 0.1733(2) -0.0818(2) 0.48161(9) 0.0318(5) Uani 1 d .
H8 H 0.1163 -0.1149 0.5149 0.038 Uiso 1 calc .
C9 C 0.1641(2) -0.1441(2) 0.42177(9) 0.0315(5) Uani 1 d .
H9 H 0.1004 -0.2189 0.4146 0.038 Uiso 1 calc .
C10 C 0.3369(2) 0.2095(2) 0.56514(10) 0.0336(5) Uani 1 d .
H10 H 0.4516 0.2061 0.5565 0.040 Uiso 1 calc .
C11 C 0.3287(3) 0.2430(2) 0.63698(10) 0.0450(6) Uani 1 d .
H11A H 0.3804(17) 0.3257(8) 0.6470(2) 0.067 Uiso 1 calc R
H11B H 0.3842(17) 0.1770(8) 0.66492(10) 0.067 Uiso 1 calc R
H11C H 0.2161(3) 0.2475(15) 0.6449(2) 0.067 Uiso 1 calc R
C12 C 0.2443(3) 0.3083(2) 0.51963(10) 0.0334(5) Uani 1 d .
C13 C 0.2653(3) 0.5059(3) 0.46371(14) 0.0614(8) Uani 1 d .
H13A H 0.2372(21) 0.4723(6) 0.4195(3) 0.092 Uiso 1 calc R
H13B H 0.3406(9) 0.5772(8) 0.4626(8) 0.092 Uiso 1 calc R
H13C H 0.1679(13) 0.5359(13) 0.4807(5) 0.092 Uiso 1 calc R
C21 C 0.4062(3) -0.2416(3) 0.17945(15) 0.0710(8) Uani 1 d .
H21A H 0.3942(6) -0.2910(17) 0.1388(6) 0.106 Uiso 1 calc R
H21B H 0.4466(12) -0.2974(16) 0.2159(5) 0.106 Uiso 1 calc R
H21C H 0.4823(8) -0.1717(3) 0.1761(10) 0.106 Uiso 1 calc R
C22 C 0.1741(4) -0.1061(3) 0.13234(12) 0.0569(7) Uani 1 d .
H22A H 0.1357(21) -0.1625(3) 0.0958(3) 0.085 Uiso 1 calc R
H22B H 0.2579(7) -0.0497(13) 0.1195(6) 0.085 Uiso 1 calc R
H22C H 0.0845(15) -0.0545(13) 0.1441(3) 0.085 Uiso 1 calc R
C31 C 0.1523(6) -0.4252(3) 0.19740(15) 0.0950(13) Uani 1 d .
H31A H 0.1387(33) -0.4346(6) 0.14982(15) 0.143 Uiso 1 calc R
H31B H 0.0748(21) -0.4799(4) 0.2160(11) 0.143 Uiso 1 calc R
H31C H 0.2616(12) -0.4504(8) 0.2150(11) 0.143 Uiso 1 calc R
C32 C -0.0556(3) -0.2511(4) 0.19674(14) 0.0771(9) Uani 1 d .
H32A H -0.0877(8) -0.2687(21) 0.1504(3) 0.116 Uiso 1 calc R
H32B H -0.0707(6) -0.1601(6) 0.2053(10) 0.116 Uiso 1 calc R
H32C H -0.1216(4) -0.3019(16) 0.2230(8) 0.116 Uiso 1 calc R

loop_
_atom_type_symbol
_atom_type_description
_atom_type_scat_dispersion_real
_atom_type_scat_dispersion_imag
_atom_type_scat_source
C C 0.0033 0.0016 'International Tables Vol C Tables 4.2.6.8 and 6.1.1.4'
H H 0.0000 0.0000 'International Tables Vol C Tables 4.2.6.8 and 6.1.1.4'
N N 0.0061 0.0033 'International Tables Vol C Tables 4.2.6.8 and 6.1.1.4'
O O 0.0106 0.0060 'International Tables Vol C Tables 4.2.6.8 and 6.1.1.4'

loop_
_geom_angle_atom_site_label_1
_geom_angle_atom_site_label_2
_geom_angle_atom_site_label_3
_geom_angle
C7 O3 C10 117.9(2)
C12 O5 C13 116.1(2)
O1 N1 C1 127.0(2)
O1 N1 C2 119.6(2)
C1 N1 C2 113.2(2)
O2 N2 C1 126.5(2)
O2 N2 C3 120.6(2)
C1 N2 C3 112.6(2)
N1 C1 N2 107.6(2)
N1 C1 C4 126.1(2)
N2 C1 C4 126.3(2)
N1 C2 C22 109.1(2)
N1 C2 C21 106.3(2)
C22 C2 C21 109.8(2)
N1 C2 C3 101.2(2)
C22 C2 C3 115.2(2)
C21 C2 C3 114.5(2)
N2 C3 C31 109.7(2)
N2 C3 C32 105.5(2)
C31 C3 C32 110.2(3)
N2 C3 C2 100.9(2)
C31 C3 C2 116.0(2)
C32 C3 C2 113.5(2)
C5 C4 C9 117.7(2)
C5 C4 C1 120.6(2)
C9 C4 C1 121.6(2)
C6 C5 C4 121.6(2)
C5 C6 C7 120.0(2)
O3 C7 C8 116.0(2)
O3 C7 C6 124.8(2)
C8 C7 C6 119.2(2)
C9 C8 C7 120.8(2)
C8 C9 C4 120.7(2)
O3 C10 C11 106.6(2)
O3 C10 C12 109.7(2)
C11 C10 C12 110.9(2)
O4 C12 O5 123.9(2)
O4 C12 C10 125.1(2)
O5 C12 C10 111.0(2)

loop_
_geom_bond_atom_site_label_1
_geom_bond_atom_site_label_2
_geom_bond_distance
O1 N1 1.283(2)
O2 N2 1.285(2)
O3 C7 1.374(2)
O3 C10 1.433(2)
O4 C12 1.198(2)
O5 C12 1.327(3)
O5 C13 1.457(3)
N1 C1 1.350(3)
N1 C2 1.496(3)
N2 C1 1.356(3)
N2 C3 1.501(3)
C1 C4 1.463(3)
C2 C22 1.516(3)
C2 C21 1.517(3)
C2 C3 1.551(3)
C3 C31 1.505(4)
C3 C32 1.539(4)
C4 C5 1.396(3)
C4 C9 1.405(3)
C5 C6 1.380(3)
C6 C7 1.391(3)
C7 C8 1.388(3)
C8 C9 1.377(3)
C10 C11 1.519(3)
C10 C12 1.526(3)

loop_
_geom_torsion_atom_site_label_1
_geom_torsion_atom_site_label_2
_geom_torsion_atom_site_label_3
_geom_torsion_atom_site_label_4
_geom_torsion
N1 C2 C3 N2 -19.6(2)
N2 C3 C2 N1 -19.6(2)
N1 C1 C4 C5 -12.0(3)
C5 C4 C1 N1 -12.0(3)
N2 C1 C4 C9 -12.6(3)
C9 C4 C1 N2 -12.6(3)
